data_7708875
loop_
_publ_author_name
'Zhang, Han'
'Liu, Chunmei'
'Yin, Guojie'
'Du, Chenxia'
'Zhang, Bin'

_publ_section_title
;
 Efficiently luminescent heteroleptic neutral platinum(II) complexes based
 on N^O and N^P benzimidazole ligands.
;
_journal_name_full 'Dalton transactions (Cambridge, England : 2003)'
_journal_paper_doi 10.1039/d1dt02720d
_journal_year 2021
_chemical_formula_moiety 'C38 H26 N3 O P Pt S, C H2 Cl2, C H4 O'
_chemical_formula_sum 'C40 H32 Cl2 N3 O2 P Pt S'
_chemical_formula_weight 915.70
_space_group_crystal_system triclinic
_space_group_IT_number 2
_space_group_name_Hall '-P 1'
_space_group_name_H-M_alt 'P -1'
_atom_sites_solution_hydrogens geom
_audit_creation_date 2021-04-17
_audit_creation_method
;
Olex2 1.2
(compiled 2018.05.29 svn.r3508 for OlexSys, GUI svn.r5506)
;
_audit_update_record
;
2021-08-03 deposited with the CCDC.	2021-11-03 downloaded from the CCDC.
;
_cell_angle_alpha 89.885(9)
_cell_angle_beta 78.801(14)
_cell_angle_gamma 72.895(15)
_cell_formula_units_Z 2
_cell_length_a 11.946(6)
_cell_length_b 12.473(3)
_cell_length_c 12.753(4)
_cell_measurement_reflns_used 5540
_cell_measurement_temperature 200(2)
_cell_measurement_theta_max 27.1390
_cell_measurement_theta_min 1.6980
_cell_volume 1778.5(12)
_computing_molecular_graphics 'Olex2 (Dolomanov et al., 2009)'
_computing_publication_material 'Olex2 (Dolomanov et al., 2009)'
_computing_structure_refinement 'ShelXL (Sheldrick, 2015)'
_diffrn_ambient_temperature 200(2)
_diffrn_measured_fraction_theta_full 0.980
_diffrn_measured_fraction_theta_max 0.974
_diffrn_measurement_device 'four-circle diffractometer'
_diffrn_measurement_device_type 'Xcalibur, Eos, Gemini'
_diffrn_measurement_method '\w scans'
_diffrn_orient_matrix_type 'CrysAlisPro convention (1999,Acta A55,543-557)'
_diffrn_orient_matrix_UB_11 -0.0504110000
_diffrn_orient_matrix_UB_12 0.0498539000
_diffrn_orient_matrix_UB_13 0.0249667000
_diffrn_orient_matrix_UB_21 0.0387204000
_diffrn_orient_matrix_UB_22 0.0272489000
_diffrn_orient_matrix_UB_23 -0.0398243000
_diffrn_orient_matrix_UB_31 -0.0263283000
_diffrn_orient_matrix_UB_32 -0.0075433000
_diffrn_orient_matrix_UB_33 -0.0355783000
_diffrn_radiation_monochromator graphite
_diffrn_radiation_type MoK\a
_diffrn_radiation_wavelength 0.71073
_diffrn_reflns_av_R_equivalents 0.0489
_diffrn_reflns_av_unetI/netI 0.0405
_diffrn_reflns_Laue_measured_fraction_full 0.980
_diffrn_reflns_Laue_measured_fraction_max 0.974
_diffrn_reflns_limit_h_max 15
_diffrn_reflns_limit_h_min -14
_diffrn_reflns_limit_k_max 15
_diffrn_reflns_limit_k_min -15
_diffrn_reflns_limit_l_max 16
_diffrn_reflns_limit_l_min -16
_diffrn_reflns_number 30444
_diffrn_reflns_point_group_measured_fraction_full 0.980
_diffrn_reflns_point_group_measured_fraction_max 0.974
_diffrn_reflns_theta_full 25.242
_diffrn_reflns_theta_max 26.733
_diffrn_reflns_theta_min 2.185
_diffrn_source 'fine-focus sealed X-ray tube'
_exptl_absorpt_coefficient_mu 4.240
_exptl_absorpt_correction_T_max 1.000
_exptl_absorpt_correction_T_min 0.474
_exptl_absorpt_correction_type multi-scan
_exptl_absorpt_process_details
;
CrysAlisPro 1.171.40.53 (Rigaku Oxford Diffraction, 2019)
Empirical absorption correction using spherical harmonics,
implemented in SCALE3 ABSPACK scaling algorithm.
;
_exptl_crystal_colour yellow
_exptl_crystal_density_diffrn 1.710
_exptl_crystal_description prism
_exptl_crystal_F_000 904
_exptl_crystal_size_max 0.2
_exptl_crystal_size_mid 0.18
_exptl_crystal_size_min 0.17
_refine_diff_density_max 1.398
_refine_diff_density_min -1.954
_refine_diff_density_rms 0.164
_refine_ls_extinction_method none
_refine_ls_goodness_of_fit_ref 1.041
_refine_ls_hydrogen_treatment constr
_refine_ls_matrix_type full
_refine_ls_number_parameters 453
_refine_ls_number_reflns 7355
_refine_ls_number_restraints 0
_refine_ls_restrained_S_all 1.041
_refine_ls_R_factor_all 0.0315
_refine_ls_R_factor_gt 0.0290
_refine_ls_shift/su_max 0.003
_refine_ls_shift/su_mean 0.000
_refine_ls_structure_factor_coef Fsqd
_refine_ls_weighting_details 'w=1/[\s^2^(Fo^2^)+(0.0504P)^2^+1.1461P] where P=(Fo^2^+2Fc^2^)/3'
_refine_ls_weighting_scheme calc
_refine_ls_wR_factor_gt 0.0754
_refine_ls_wR_factor_ref 0.0767
_reflns_Friedel_coverage 0.000
_reflns_number_gt 6976
_reflns_number_total 7355
_reflns_threshold_expression 'I > 2\s(I)'
_cod_data_source_file d1dt02720d2.cif
_cod_data_source_block btmizuoh
_cod_original_cell_volume 1778.5(11)
_cod_database_code 7708875
_shelx_shelxl_version_number 2014/7
_shelx_space_group_comment
;
The symmetry employed for this shelxl refinement is uniquely defined
by the following loop, which should always be used as a source of
symmetry information in preference to the above space-group names.
They are only intended as comments.
;
_shelx_estimated_absorpt_t_max 0.533
_shelx_estimated_absorpt_t_min 0.484
_olex2_refinement_description
;
1. Fixed Uiso
 At 1.2 times of:
  All C(H) groups, All C(H,H) groups
 At 1.5 times of:
  All C(H,H,H) groups, All O(H) groups
2.a Secondary CH2 refined with riding coordinates:
 C40(H40A,H40B)
2.b Aromatic/amide H refined with riding coordinates:
 C2(H2), C3(H3), C4(H4), C5(H5), C9(H9), C10(H10), C11(H11), C12(H12),
 C15(H15), C16(H16), C17(H17), C18(H18), C22(H22), C23(H23), C24(H24), C25(H25),
  C28(H28), C29(H29), C30(H30), C31(H31), C32(H32), C34(H34), C35(H35),
 C36(H36), C37(H37), C38(H38)
2.c Idealised Me refined as rotating group:
 C39(H39A,H39B,H39C)
2.d Idealised tetrahedral OH refined as rotating group:
 O2(H2A)
;
_olex2_submission_special_instructions 'No special instructions were received'

loop_
_space_group_symop_operation_xyz
'x, y, z'
'-x, -y, -z'

loop_
_atom_site_label
_atom_site_type_symbol
_atom_site_fract_x
_atom_site_fract_y
_atom_site_fract_z
_atom_site_U_iso_or_equiv
_atom_site_adp_type
_atom_site_occupancy
_atom_site_site_symmetry_order
_atom_site_calc_flag
_atom_site_refinement_flags_posn
_atom_site_refinement_flags_adp
_atom_site_refinement_flags_occupancy
_atom_site_disorder_assembly
_atom_site_disorder_group
Pt1 Pt 0.43092(2) 0.52329(2) 0.29823(2) 0.01142(6) Uani 1 1 d . . . . .
S1 S 0.65467(8) 0.21221(7) 0.42087(7) 0.02076(18) Uani 1 1 d . . . . .
P1 P 0.18013(8) 0.58457(7) 0.21406(7) 0.01276(17) Uani 1 1 d . . . . .
O1 O 0.2894(2) 0.4916(2) 0.2320(2) 0.0170(5) Uani 1 1 d . . . . .
N1 N 0.4982(3) 0.3625(2) 0.3420(2) 0.0140(6) Uani 1 1 d . . . . .
N2 N 0.3822(3) 0.6816(2) 0.2494(2) 0.0150(6) Uani 1 1 d . . . . .
N3 N 0.2841(3) 0.8638(2) 0.2259(2) 0.0180(6) Uani 1 1 d . . . . .
C1 C 0.5642(3) 0.5429(3) 0.3591(3) 0.0146(7) Uani 1 1 d . . . . .
C2 C 0.5977(3) 0.6411(3) 0.3703(3) 0.0174(7) Uani 1 1 d . . . . .
H2 H 0.5537 0.7095 0.3457 0.021 Uiso 1 1 calc R . . . .
C3 C 0.6949(3) 0.6389(3) 0.4173(3) 0.0206(7) Uani 1 1 d . . . . .
H3 H 0.7156 0.7061 0.4240 0.025 Uiso 1 1 calc R . . . .
C4 C 0.7616(3) 0.5408(3) 0.4542(3) 0.0203(7) Uani 1 1 d . . . . .
H4 H 0.8266 0.5415 0.4866 0.024 Uiso 1 1 calc R . . . .
C5 C 0.7334(3) 0.4412(3) 0.4438(3) 0.0203(7) Uani 1 1 d . . . . .
H5 H 0.7787 0.3733 0.4683 0.024 Uiso 1 1 calc R . . . .
C6 C 0.6363(3) 0.4439(3) 0.3961(3) 0.0148(6) Uani 1 1 d . . . . .
C7 C 0.5936(3) 0.3480(3) 0.3852(3) 0.0149(6) Uani 1 1 d . . . . .
C8 C 0.4660(3) 0.2639(3) 0.3367(3) 0.0161(7) Uani 1 1 d . . . . .
C9 C 0.3703(3) 0.2502(3) 0.2956(3) 0.0204(7) Uani 1 1 d . . . . .
H9 H 0.3194 0.3112 0.2664 0.024 Uiso 1 1 calc R . . . .
C10 C 0.3512(4) 0.1453(3) 0.2984(3) 0.0242(8) Uani 1 1 d . . . . .
H10 H 0.2863 0.1349 0.2712 0.029 Uiso 1 1 calc R . . . .
C11 C 0.4265(4) 0.0547(3) 0.3409(3) 0.0258(8) Uani 1 1 d . . . . .
H11 H 0.4109 -0.0157 0.3431 0.031 Uiso 1 1 calc R . . . .
C12 C 0.5232(4) 0.0662(3) 0.3797(3) 0.0238(8) Uani 1 1 d . . . . .
H12 H 0.5748 0.0045 0.4075 0.029 Uiso 1 1 calc R . . . .
C13 C 0.5425(3) 0.1716(3) 0.3767(3) 0.0187(7) Uani 1 1 d . . . . .
C14 C 0.1147(3) 0.6839(3) 0.3290(3) 0.0148(6) Uani 1 1 d . . . . .
C15 C 0.0084(3) 0.6812(3) 0.3972(3) 0.0213(7) Uani 1 1 d . . . . .
H15 H -0.0287 0.6267 0.3829 0.026 Uiso 1 1 calc R . . . .
C16 C -0.0434(4) 0.7569(3) 0.4851(3) 0.0249(8) Uani 1 1 d . . . . .
H16 H -0.1146 0.7533 0.5315 0.030 Uiso 1 1 calc R . . . .
C17 C 0.0097(3) 0.8382(3) 0.5047(3) 0.0241(8) Uani 1 1 d . . . . .
H17 H -0.0260 0.8910 0.5642 0.029 Uiso 1 1 calc R . . . .
C18 C 0.1146(3) 0.8429(3) 0.4377(3) 0.0202(7) Uani 1 1 d . . . . .
H18 H 0.1486 0.9003 0.4509 0.024 Uiso 1 1 calc R . . . .
C19 C 0.1711(3) 0.7645(3) 0.3511(3) 0.0146(6) Uani 1 1 d . . . . .
C20 C 0.2820(3) 0.7710(3) 0.2786(3) 0.0147(7) Uani 1 1 d . . . . .
C21 C 0.3923(3) 0.8313(3) 0.1525(3) 0.0174(7) Uani 1 1 d . . . . .
C22 C 0.4373(4) 0.8878(3) 0.0661(3) 0.0235(8) Uani 1 1 d . . . . .
H22 H 0.3963 0.9633 0.0550 0.028 Uiso 1 1 calc R . . . .
C23 C 0.5429(4) 0.8298(3) -0.0014(3) 0.0247(8) Uani 1 1 d . . . . .
H23 H 0.5737 0.8655 -0.0613 0.030 Uiso 1 1 calc R . . . .
C24 C 0.6065(4) 0.7181(3) 0.0162(3) 0.0234(8) Uani 1 1 d . . . . .
H24 H 0.6795 0.6809 -0.0314 0.028 Uiso 1 1 calc R . . . .
C25 C 0.5639(3) 0.6624(3) 0.1016(3) 0.0197(7) Uani 1 1 d . . . . .
H25 H 0.6077 0.5886 0.1151 0.024 Uiso 1 1 calc R . . . .
C26 C 0.4540(3) 0.7189(3) 0.1672(3) 0.0149(7) Uani 1 1 d . . . . .
C27 C 0.2151(3) 0.6600(3) 0.0973(3) 0.0148(7) Uani 1 1 d . . . . .
C28 C 0.1389(3) 0.7647(3) 0.0786(3) 0.0183(7) Uani 1 1 d . . . . .
H28 H 0.0665 0.7985 0.1283 0.022 Uiso 1 1 calc R . . . .
C29 C 0.1701(4) 0.8188(3) -0.0134(3) 0.0238(8) Uani 1 1 d . . . . .
H29 H 0.1185 0.8894 -0.0262 0.029 Uiso 1 1 calc R . . . .
C30 C 0.2769(4) 0.7698(3) -0.0868(3) 0.0249(8) Uani 1 1 d . . . . .
H30 H 0.2975 0.8068 -0.1495 0.030 Uiso 1 1 calc R . . . .
C31 C 0.3531(4) 0.6661(3) -0.0675(3) 0.0235(8) Uani 1 1 d . . . . .
H31 H 0.4259 0.6328 -0.1169 0.028 Uiso 1 1 calc R . . . .
C32 C 0.3221(3) 0.6114(3) 0.0246(3) 0.0174(7) Uani 1 1 d . . . . .
H32 H 0.3741 0.5410 0.0376 0.021 Uiso 1 1 calc R . . . .
C33 C 0.0671(3) 0.5218(3) 0.1934(3) 0.0178(7) Uani 1 1 d . . . . .
C34 C -0.0233(4) 0.5767(3) 0.1405(3) 0.0293(9) Uani 1 1 d . . . . .
H34 H -0.0263 0.6485 0.1139 0.035 Uiso 1 1 calc R . . . .
C35 C -0.1094(4) 0.5264(4) 0.1264(4) 0.0365(10) Uani 1 1 d . . . . .
H35 H -0.1717 0.5644 0.0912 0.044 Uiso 1 1 calc R . . . .
C36 C -0.1048(4) 0.4211(4) 0.1635(4) 0.0355(10) Uani 1 1 d . . . . .
H36 H -0.1634 0.3869 0.1533 0.043 Uiso 1 1 calc R . . . .
C37 C -0.0145(4) 0.3660(4) 0.2156(5) 0.0446(13) Uani 1 1 d . . . . .
H37 H -0.0107 0.2933 0.2402 0.053 Uiso 1 1 calc R . . . .
C38 C 0.0705(4) 0.4165(3) 0.2319(4) 0.0357(11) Uani 1 1 d . . . . .
H38 H 0.1310 0.3792 0.2693 0.043 Uiso 1 1 calc R . . . .
Cl1 Cl 0.82135(11) 0.87290(10) 0.02888(10) 0.0431(3) Uani 1 1 d . . . . .
Cl2 Cl 0.80321(11) 0.87343(11) 0.26238(11) 0.0492(3) Uani 1 1 d . . . . .
C40 C 0.7264(5) 0.8833(5) 0.1551(4) 0.0524(14) Uani 1 1 d . . . . .
H40A H 0.6880 0.8227 0.1584 0.063 Uiso 1 1 calc R . . . .
H40B H 0.6623 0.9561 0.1637 0.063 Uiso 1 1 calc R . . . .
O2 O -0.1084(3) 0.9296(2) 0.7584(2) 0.0311(6) Uani 1 1 d . . . . .
H2A H -0.1641 0.9904 0.7651 0.047 Uiso 1 1 calc GR . . . .
C39 C -0.0017(4) 0.9514(3) 0.7698(4) 0.0336(10) Uani 1 1 d . . . . .
H39A H 0.0131 1.0086 0.7209 0.050 Uiso 1 1 calc GR . . . .
H39B H 0.0653 0.8821 0.7526 0.050 Uiso 1 1 calc GR . . . .
H39C H -0.0094 0.9784 0.8437 0.050 Uiso 1 1 calc GR . . . .

loop_
_atom_site_aniso_label
_atom_site_aniso_U_11
_atom_site_aniso_U_22
_atom_site_aniso_U_33
_atom_site_aniso_U_23
_atom_site_aniso_U_13
_atom_site_aniso_U_12
Pt1 0.01028(8) 0.01219(8) 0.01226(8) 0.00241(5) -0.00380(5) -0.00312(5)
S1 0.0186(5) 0.0186(4) 0.0246(5) 0.0075(3) -0.0089(4) -0.0021(3)
P1 0.0122(4) 0.0132(4) 0.0139(4) 0.0014(3) -0.0043(3) -0.0043(3)
O1 0.0157(13) 0.0153(11) 0.0235(13) 0.0035(9) -0.0090(11) -0.0065(10)
N1 0.0118(14) 0.0156(13) 0.0128(14) 0.0014(10) 0.0002(11) -0.0031(11)
N2 0.0172(15) 0.0146(13) 0.0150(14) 0.0020(10) -0.0057(12) -0.0059(11)
N3 0.0205(16) 0.0154(13) 0.0210(15) 0.0013(11) -0.0085(13) -0.0070(12)
C1 0.0109(16) 0.0216(16) 0.0095(15) 0.0000(12) 0.0028(13) -0.0053(13)
C2 0.0178(18) 0.0209(16) 0.0157(17) 0.0031(13) -0.0045(14) -0.0084(14)
C3 0.0188(19) 0.0280(18) 0.0189(18) 0.0013(14) -0.0044(15) -0.0126(15)
C4 0.0129(17) 0.038(2) 0.0142(17) 0.0027(14) -0.0041(14) -0.0132(15)
C5 0.0139(18) 0.0271(18) 0.0208(18) 0.0069(14) -0.0070(14) -0.0053(14)
C6 0.0118(16) 0.0192(16) 0.0120(15) 0.0013(12) -0.0007(13) -0.0034(13)
C7 0.0114(16) 0.0189(15) 0.0120(15) 0.0029(12) -0.0018(13) -0.0012(13)
C8 0.0192(18) 0.0148(15) 0.0131(16) 0.0018(12) -0.0029(14) -0.0034(13)
C9 0.0212(19) 0.0171(16) 0.0238(19) 0.0036(13) -0.0062(15) -0.0062(14)
C10 0.029(2) 0.0217(17) 0.026(2) 0.0011(14) -0.0101(17) -0.0106(16)
C11 0.037(2) 0.0182(17) 0.0240(19) 0.0037(14) -0.0044(17) -0.0119(16)
C12 0.031(2) 0.0159(16) 0.0213(18) 0.0047(13) -0.0038(16) -0.0027(15)
C13 0.0178(18) 0.0188(17) 0.0169(17) 0.0027(13) -0.0037(14) -0.0016(14)
C14 0.0140(17) 0.0165(15) 0.0145(16) 0.0011(12) -0.0064(13) -0.0032(13)
C15 0.0207(19) 0.0255(18) 0.0202(18) 0.0033(14) -0.0053(15) -0.0101(15)
C16 0.0179(19) 0.034(2) 0.0189(18) 0.0004(15) -0.0010(15) -0.0035(15)
C17 0.022(2) 0.0254(18) 0.0193(18) -0.0044(14) -0.0066(15) 0.0031(15)
C18 0.0235(19) 0.0152(15) 0.0215(18) -0.0001(13) -0.0119(15) -0.0004(14)
C19 0.0135(17) 0.0158(15) 0.0152(16) 0.0036(12) -0.0076(13) -0.0024(12)
C20 0.0177(17) 0.0113(14) 0.0166(16) -0.0002(11) -0.0095(14) -0.0030(13)
C21 0.0204(18) 0.0167(15) 0.0194(17) 0.0018(13) -0.0101(14) -0.0082(14)
C22 0.034(2) 0.0175(16) 0.0248(19) 0.0067(14) -0.0109(17) -0.0135(15)
C23 0.031(2) 0.0250(18) 0.0240(19) 0.0078(14) -0.0058(17) -0.0170(16)
C24 0.025(2) 0.0240(18) 0.0231(19) -0.0012(14) -0.0018(16) -0.0121(16)
C25 0.0209(19) 0.0172(16) 0.0237(18) 0.0027(13) -0.0074(15) -0.0079(14)
C26 0.0196(18) 0.0161(15) 0.0137(16) 0.0036(12) -0.0077(14) -0.0097(13)
C27 0.0178(17) 0.0146(15) 0.0160(16) 0.0018(12) -0.0088(14) -0.0073(13)
C28 0.0165(18) 0.0189(16) 0.0203(17) 0.0023(13) -0.0065(14) -0.0048(14)
C29 0.031(2) 0.0208(17) 0.0245(19) 0.0069(14) -0.0141(17) -0.0099(15)
C30 0.036(2) 0.032(2) 0.0156(18) 0.0060(14) -0.0080(16) -0.0210(18)
C31 0.022(2) 0.0302(19) 0.0192(18) -0.0020(14) -0.0009(15) -0.0111(16)
C32 0.0193(18) 0.0198(16) 0.0138(16) -0.0014(12) -0.0052(14) -0.0054(13)
C33 0.0154(18) 0.0175(16) 0.0216(18) -0.0030(13) -0.0039(14) -0.0065(14)
C34 0.027(2) 0.031(2) 0.038(2) 0.0090(17) -0.0182(19) -0.0140(17)
C35 0.028(2) 0.053(3) 0.040(3) 0.009(2) -0.020(2) -0.023(2)
C36 0.029(2) 0.040(2) 0.045(3) -0.012(2) -0.007(2) -0.021(2)
C37 0.037(3) 0.025(2) 0.082(4) 0.011(2) -0.018(3) -0.020(2)
C38 0.027(2) 0.025(2) 0.064(3) 0.018(2) -0.022(2) -0.0132(18)
Cl1 0.0312(6) 0.0486(6) 0.0501(7) 0.0138(5) -0.0074(5) -0.0137(5)
Cl2 0.0334(6) 0.0618(8) 0.0519(7) -0.0074(6) -0.0116(6) -0.0114(6)
C40 0.031(3) 0.085(4) 0.042(3) -0.010(3) -0.006(2) -0.019(3)
O2 0.0325(17) 0.0158(12) 0.0414(17) 0.0005(11) -0.0029(14) -0.0048(11)
C39 0.034(2) 0.028(2) 0.039(2) -0.0009(17) -0.018(2) -0.0031(18)

loop_
_atom_type_symbol
_atom_type_description
_atom_type_scat_dispersion_real
_atom_type_scat_dispersion_imag
_atom_type_scat_source
C C 0.0033 0.0016 'International Tables Vol C Tables 4.2.6.8 and 6.1.1.4'
H H 0.0000 0.0000 'International Tables Vol C Tables 4.2.6.8 and 6.1.1.4'
Cl Cl 0.1484 0.1585 'International Tables Vol C Tables 4.2.6.8 and 6.1.1.4'
N N 0.0061 0.0033 'International Tables Vol C Tables 4.2.6.8 and 6.1.1.4'
O O 0.0106 0.0060 'International Tables Vol C Tables 4.2.6.8 and 6.1.1.4'
P P 0.1023 0.0942 'International Tables Vol C Tables 4.2.6.8 and 6.1.1.4'
Pt Pt -1.7033 8.3905 'International Tables Vol C Tables 4.2.6.8 and 6.1.1.4'
S S 0.1246 0.1234 'International Tables Vol C Tables 4.2.6.8 and 6.1.1.4'

loop_
_geom_angle_atom_site_label_1
_geom_angle_atom_site_label_2
_geom_angle_atom_site_label_3
_geom_angle
_geom_angle_site_symmetry_1
_geom_angle_site_symmetry_3
_geom_angle_publ_flag
N1 Pt1 O1 95.80(10) . . ?
N2 Pt1 O1 88.52(10) . . ?
N2 Pt1 N1 174.09(11) . . ?
C1 Pt1 O1 176.75(10) . . ?
C1 Pt1 N1 81.02(13) . . ?
C1 Pt1 N2 94.61(13) . . ?
C7 S1 C13 89.71(16) . . ?
O1 P1 C14 112.19(15) . . ?
O1 P1 C27 111.83(16) . . ?
O1 P1 C33 108.65(15) . . ?
C27 P1 C14 108.96(15) . . ?
C27 P1 C33 107.98(16) . . ?
C33 P1 C14 107.03(16) . . ?
P1 O1 Pt1 123.18(14) . . ?
C7 N1 Pt1 113.4(2) . . ?
C7 N1 C8 112.3(3) . . ?
C8 N1 Pt1 134.3(2) . . ?
C20 N2 Pt1 133.1(2) . . ?
C20 N2 C26 104.6(3) . . ?
C26 N2 Pt1 122.3(2) . . ?
C20 N3 C21 104.1(3) . . ?
C2 C1 Pt1 129.1(3) . . ?
C2 C1 C6 115.8(3) . . ?
C6 C1 Pt1 115.1(2) . . ?
C1 C2 H2 119.6 . . ?
C3 C2 C1 120.9(3) . . ?
C3 C2 H2 119.6 . . ?
C2 C3 H3 119.3 . . ?
C4 C3 C2 121.5(3) . . ?
C4 C3 H3 119.3 . . ?
C3 C4 H4 120.0 . . ?
C3 C4 C5 120.0(3) . . ?
C5 C4 H4 120.0 . . ?
C4 C5 H5 120.9 . . ?
C4 C5 C6 118.2(3) . . ?
C6 C5 H5 120.9 . . ?
C1 C6 C7 112.4(3) . . ?
C5 C6 C1 123.7(3) . . ?
C5 C6 C7 123.9(3) . . ?
N1 C7 S1 114.7(3) . . ?
N1 C7 C6 118.0(3) . . ?
C6 C7 S1 127.3(3) . . ?
N1 C8 C9 126.9(3) . . ?
N1 C8 C13 113.3(3) . . ?
C9 C8 C13 119.8(3) . . ?
C8 C9 H9 120.7 . . ?
C10 C9 C8 118.6(3) . . ?
C10 C9 H9 120.7 . . ?
C9 C10 H10 119.5 . . ?
C9 C10 C11 120.9(3) . . ?
C11 C10 H10 119.5 . . ?
C10 C11 H11 119.4 . . ?
C12 C11 C10 121.2(3) . . ?
C12 C11 H11 119.4 . . ?
C11 C12 H12 121.0 . . ?
C11 C12 C13 117.9(3) . . ?
C13 C12 H12 121.0 . . ?
C8 C13 S1 110.0(3) . . ?
C12 C13 S1 128.4(3) . . ?
C12 C13 C8 121.5(3) . . ?
C15 C14 P1 120.2(2) . . ?
C15 C14 C19 119.5(3) . . ?
C19 C14 P1 120.2(3) . . ?
C14 C15 H15 119.5 . . ?
C16 C15 C14 121.1(3) . . ?
C16 C15 H15 119.5 . . ?
C15 C16 H16 120.3 . . ?
C15 C16 C17 119.4(4) . . ?
C17 C16 H16 120.3 . . ?
C16 C17 H17 119.8 . . ?
C18 C17 C16 120.4(3) . . ?
C18 C17 H17 119.8 . . ?
C17 C18 H18 119.4 . . ?
C17 C18 C19 121.1(3) . . ?
C19 C18 H18 119.4 . . ?
C14 C19 C20 120.5(3) . . ?
C18 C19 C14 118.3(3) . . ?
C18 C19 C20 121.0(3) . . ?
N2 C20 C19 123.8(3) . . ?
N3 C20 N2 114.8(3) . . ?
N3 C20 C19 120.8(3) . . ?
N3 C21 C22 130.3(3) . . ?
N3 C21 C26 109.0(3) . . ?
C22 C21 C26 120.3(3) . . ?
C21 C22 H22 121.1 . . ?
C23 C22 C21 117.7(3) . . ?
C23 C22 H22 121.1 . . ?
C22 C23 H23 119.2 . . ?
C22 C23 C24 121.6(4) . . ?
C24 C23 H23 119.2 . . ?
C23 C24 H24 119.5 . . ?
C25 C24 C23 121.1(4) . . ?
C25 C24 H24 119.5 . . ?
C24 C25 H25 121.3 . . ?
C24 C25 C26 117.5(3) . . ?
C26 C25 H25 121.3 . . ?
N2 C26 C21 107.4(3) . . ?
N2 C26 C25 130.9(3) . . ?
C25 C26 C21 121.6(3) . . ?
C28 C27 P1 122.2(3) . . ?
C32 C27 P1 117.9(2) . . ?
C32 C27 C28 119.9(3) . . ?
C27 C28 H28 120.1 . . ?
C29 C28 C27 119.7(3) . . ?
C29 C28 H28 120.1 . . ?
C28 C29 H29 119.8 . . ?
C28 C29 C30 120.5(3) . . ?
C30 C29 H29 119.8 . . ?
C29 C30 H30 120.2 . . ?
C31 C30 C29 119.7(3) . . ?
C31 C30 H30 120.2 . . ?
C30 C31 H31 120.0 . . ?
C30 C31 C32 120.1(4) . . ?
C32 C31 H31 120.0 . . ?
C27 C32 C31 120.1(3) . . ?
C27 C32 H32 119.9 . . ?
C31 C32 H32 119.9 . . ?
C34 C33 P1 121.4(3) . . ?
C34 C33 C38 119.4(4) . . ?
C38 C33 P1 119.1(3) . . ?
C33 C34 H34 120.0 . . ?
C35 C34 C33 120.0(4) . . ?
C35 C34 H34 120.0 . . ?
C34 C35 H35 119.8 . . ?
C36 C35 C34 120.4(4) . . ?
C36 C35 H35 119.8 . . ?
C35 C36 H36 120.1 . . ?
C35 C36 C37 119.8(4) . . ?
C37 C36 H36 120.1 . . ?
C36 C37 H37 119.9 . . ?
C36 C37 C38 120.2(4) . . ?
C38 C37 H37 119.9 . . ?
C33 C38 H38 119.9 . . ?
C37 C38 C33 120.1(4) . . ?
C37 C38 H38 119.9 . . ?
Cl1 C40 Cl2 112.7(3) . . ?
Cl1 C40 H40A 109.0 . . ?
Cl1 C40 H40B 109.0 . . ?
Cl2 C40 H40A 109.1 . . ?
Cl2 C40 H40B 109.0 . . ?
H40A C40 H40B 107.8 . . ?
C39 O2 H2A 109.5 . . ?
O2 C39 H39A 109.5 . . ?
O2 C39 H39B 109.5 . . ?
O2 C39 H39C 109.5 . . ?
H39A C39 H39B 109.5 . . ?
H39A C39 H39C 109.5 . . ?
H39B C39 H39C 109.5 . . ?

loop_
_geom_bond_atom_site_label_1
_geom_bond_atom_site_label_2
_geom_bond_distance
_geom_bond_site_symmetry_2
_geom_bond_publ_flag
Pt1 O1 2.163(2) . ?
Pt1 N1 2.050(3) . ?
Pt1 N2 2.022(3) . ?
Pt1 C1 1.976(4) . ?
S1 C7 1.734(3) . ?
S1 C13 1.750(4) . ?
P1 O1 1.525(3) . ?
P1 C14 1.813(3) . ?
P1 C27 1.806(3) . ?
P1 C33 1.807(4) . ?
N1 C7 1.324(4) . ?
N1 C8 1.398(4) . ?
N2 C20 1.363(4) . ?
N2 C26 1.390(5) . ?
N3 C20 1.342(4) . ?
N3 C21 1.390(5) . ?
C1 C2 1.411(5) . ?
C1 C6 1.422(5) . ?
C2 H2 0.9500 . ?
C2 C3 1.400(5) . ?
C3 H3 0.9500 . ?
C3 C4 1.387(5) . ?
C4 H4 0.9500 . ?
C4 C5 1.392(5) . ?
C5 H5 0.9500 . ?
C5 C6 1.403(5) . ?
C6 C7 1.449(5) . ?
C8 C9 1.400(5) . ?
C8 C13 1.407(5) . ?
C9 H9 0.9500 . ?
C9 C10 1.391(5) . ?
C10 H10 0.9500 . ?
C10 C11 1.403(5) . ?
C11 H11 0.9500 . ?
C11 C12 1.385(6) . ?
C12 H12 0.9500 . ?
C12 C13 1.399(5) . ?
C14 C15 1.401(5) . ?
C14 C19 1.421(4) . ?
C15 H15 0.9500 . ?
C15 C16 1.387(5) . ?
C16 H16 0.9500 . ?
C16 C17 1.391(6) . ?
C17 H17 0.9500 . ?
C17 C18 1.390(6) . ?
C18 H18 0.9500 . ?
C18 C19 1.399(5) . ?
C19 C20 1.484(5) . ?
C21 C22 1.410(5) . ?
C21 C26 1.411(5) . ?
C22 H22 0.9500 . ?
C22 C23 1.378(6) . ?
C23 H23 0.9500 . ?
C23 C24 1.418(5) . ?
C24 H24 0.9500 . ?
C24 C25 1.385(5) . ?
C25 H25 0.9500 . ?
C25 C26 1.397(5) . ?
C27 C28 1.405(5) . ?
C27 C32 1.396(5) . ?
C28 H28 0.9500 . ?
C28 C29 1.395(5) . ?
C29 H29 0.9500 . ?
C29 C30 1.399(6) . ?
C30 H30 0.9500 . ?
C30 C31 1.398(6) . ?
C31 H31 0.9500 . ?
C31 C32 1.399(5) . ?
C32 H32 0.9500 . ?
C33 C34 1.392(5) . ?
C33 C38 1.394(6) . ?
C34 H34 0.9500 . ?
C34 C35 1.391(5) . ?
C35 H35 0.9500 . ?
C35 C36 1.384(6) . ?
C36 H36 0.9500 . ?
C36 C37 1.384(7) . ?
C37 H37 0.9500 . ?
C37 C38 1.389(6) . ?
C38 H38 0.9500 . ?
Cl1 C40 1.761(6) . ?
Cl2 C40 1.775(5) . ?
C40 H40A 0.9900 . ?
C40 H40B 0.9900 . ?
O2 H2A 0.8400 . ?
O2 C39 1.413(5) . ?
C39 H39A 0.9800 . ?
C39 H39B 0.9800 . ?
C39 H39C 0.9800 . ?

loop_
_geom_torsion_atom_site_label_1
_geom_torsion_atom_site_label_2
_geom_torsion_atom_site_label_3
_geom_torsion_atom_site_label_4
_geom_torsion
_geom_torsion_site_symmetry_1
_geom_torsion_site_symmetry_2
_geom_torsion_site_symmetry_3
_geom_torsion_site_symmetry_4
_geom_torsion_publ_flag
Pt1 N1 C7 S1 -178.81(15) . . . . ?
Pt1 N1 C7 C6 0.3(4) . . . . ?
Pt1 N1 C8 C9 0.2(6) . . . . ?
Pt1 N1 C8 C13 179.2(3) . . . . ?
Pt1 N2 C20 N3 -179.9(2) . . . . ?
Pt1 N2 C20 C19 -8.4(5) . . . . ?
Pt1 N2 C26 C21 178.7(2) . . . . ?
Pt1 N2 C26 C25 2.4(5) . . . . ?
Pt1 C1 C2 C3 179.1(3) . . . . ?
Pt1 C1 C6 C5 -178.6(3) . . . . ?
Pt1 C1 C6 C7 -2.3(4) . . . . ?
P1 C14 C15 C16 -179.6(3) . . . . ?
P1 C14 C19 C18 177.0(2) . . . . ?
P1 C14 C19 C20 1.9(4) . . . . ?
P1 C27 C28 C29 -179.6(3) . . . . ?
P1 C27 C32 C31 179.6(3) . . . . ?
P1 C33 C34 C35 -179.6(4) . . . . ?
P1 C33 C38 C37 -179.1(4) . . . . ?
O1 P1 C14 C15 -104.6(3) . . . . ?
O1 P1 C14 C19 75.0(3) . . . . ?
O1 P1 C27 C28 -164.3(3) . . . . ?
O1 P1 C27 C32 15.4(3) . . . . ?
O1 P1 C33 C34 -157.9(3) . . . . ?
O1 P1 C33 C38 22.4(4) . . . . ?
N1 C8 C9 C10 -179.2(3) . . . . ?
N1 C8 C13 S1 0.1(4) . . . . ?
N1 C8 C13 C12 178.9(3) . . . . ?
N3 C21 C22 C23 -172.8(3) . . . . ?
N3 C21 C26 N2 0.8(4) . . . . ?
N3 C21 C26 C25 177.6(3) . . . . ?
C1 C2 C3 C4 0.1(6) . . . . ?
C1 C6 C7 S1 -179.7(3) . . . . ?
C1 C6 C7 N1 1.3(5) . . . . ?
C2 C1 C6 C5 1.6(5) . . . . ?
C2 C1 C6 C7 178.0(3) . . . . ?
C2 C3 C4 C5 0.8(6) . . . . ?
C3 C4 C5 C6 -0.4(5) . . . . ?
C4 C5 C6 C1 -0.8(6) . . . . ?
C4 C5 C6 C7 -176.8(3) . . . . ?
C5 C6 C7 S1 -3.4(5) . . . . ?
C5 C6 C7 N1 177.6(3) . . . . ?
C6 C1 C2 C3 -1.2(5) . . . . ?
C7 S1 C13 C8 0.5(3) . . . . ?
C7 S1 C13 C12 -178.2(4) . . . . ?
C7 N1 C8 C9 -179.8(3) . . . . ?
C7 N1 C8 C13 -0.9(4) . . . . ?
C8 N1 C7 S1 1.2(4) . . . . ?
C8 N1 C7 C6 -179.7(3) . . . . ?
C8 C9 C10 C11 -0.4(6) . . . . ?
C9 C8 C13 S1 179.2(3) . . . . ?
C9 C8 C13 C12 -2.1(6) . . . . ?
C9 C10 C11 C12 -1.1(6) . . . . ?
C10 C11 C12 C13 1.0(6) . . . . ?
C11 C12 C13 S1 179.1(3) . . . . ?
C11 C12 C13 C8 0.6(6) . . . . ?
C13 S1 C7 N1 -1.0(3) . . . . ?
C13 S1 C7 C6 180.0(3) . . . . ?
C13 C8 C9 C10 1.9(5) . . . . ?
C14 P1 O1 Pt1 -46.4(2) . . . . ?
C14 P1 C27 C28 -39.7(3) . . . . ?
C14 P1 C27 C32 140.0(2) . . . . ?
C14 P1 C33 C34 80.7(4) . . . . ?
C14 P1 C33 C38 -98.9(4) . . . . ?
C14 C15 C16 C17 1.3(6) . . . . ?
C14 C19 C20 N2 -53.8(4) . . . . ?
C14 C19 C20 N3 117.3(3) . . . . ?
C15 C14 C19 C18 -3.3(5) . . . . ?
C15 C14 C19 C20 -178.4(3) . . . . ?
C15 C16 C17 C18 -0.8(6) . . . . ?
C16 C17 C18 C19 -1.8(5) . . . . ?
C17 C18 C19 C14 3.8(5) . . . . ?
C17 C18 C19 C20 178.9(3) . . . . ?
C18 C19 C20 N2 131.2(3) . . . . ?
C18 C19 C20 N3 -57.7(4) . . . . ?
C19 C14 C15 C16 0.8(5) . . . . ?
C20 N2 C26 C21 0.9(3) . . . . ?
C20 N2 C26 C25 -175.5(3) . . . . ?
C20 N3 C21 C22 170.8(3) . . . . ?
C20 N3 C21 C26 -2.2(3) . . . . ?
C21 N3 C20 N2 2.9(4) . . . . ?
C21 N3 C20 C19 -169.0(3) . . . . ?
C21 C22 C23 C24 -1.7(5) . . . . ?
C22 C21 C26 N2 -173.0(3) . . . . ?
C22 C21 C26 C25 3.8(5) . . . . ?
C22 C23 C24 C25 0.9(6) . . . . ?
C23 C24 C25 C26 2.3(5) . . . . ?
C24 C25 C26 N2 171.3(3) . . . . ?
C24 C25 C26 C21 -4.6(5) . . . . ?
C26 N2 C20 N3 -2.4(4) . . . . ?
C26 N2 C20 C19 169.2(3) . . . . ?
C26 C21 C22 C23 -0.5(5) . . . . ?
C27 P1 O1 Pt1 76.4(2) . . . . ?
C27 P1 C14 C15 131.0(3) . . . . ?
C27 P1 C14 C19 -49.3(3) . . . . ?
C27 P1 C33 C34 -36.4(4) . . . . ?
C27 P1 C33 C38 143.9(4) . . . . ?
C27 C28 C29 C30 -0.2(5) . . . . ?
C28 C27 C32 C31 -0.6(5) . . . . ?
C28 C29 C30 C31 -0.3(5) . . . . ?
C29 C30 C31 C32 0.4(5) . . . . ?
C30 C31 C32 C27 0.1(5) . . . . ?
C32 C27 C28 C29 0.7(5) . . . . ?
C33 P1 O1 Pt1 -164.49(18) . . . . ?
C33 P1 C14 C15 14.5(3) . . . . ?
C33 P1 C14 C19 -165.9(3) . . . . ?
C33 P1 C27 C28 76.2(3) . . . . ?
C33 P1 C27 C32 -104.1(3) . . . . ?
C33 C34 C35 C36 -0.9(7) . . . . ?
C34 C33 C38 C37 1.2(8) . . . . ?
C34 C35 C36 C37 0.5(8) . . . . ?
C35 C36 C37 C38 0.8(8) . . . . ?
C36 C37 C38 C33 -1.7(9) . . . . ?
C38 C33 C34 C35 0.0(7) . . . . ?
